data_2214350
loop_
_publ_author_name
'Abbasi, Alireza'
'Habibian, Maryam'
'Sandstr\"om, Magnus'

_publ_section_title
;
 <i>mer</i>-Trichloridotris(dimethyl sulfide-<i>{\k</i>S})rhodium(III)
;
_journal_coeditor_code NG2277
_journal_issue 7
_journal_name_full 'Acta Crystallographica Section E'
_journal_page_first m1904
_journal_page_last m1904
_journal_paper_doi 10.1107/S1600536807027912
_journal_volume 63
_journal_year 2007
_chemical_formula_iupac '[Rh Cl3 (C2 H6 S)3]'
_chemical_formula_moiety 'C6 H18 Cl3 Rh S3'
_chemical_formula_sum 'C6 H18 Cl3 Rh S3'
_chemical_formula_weight 395.64
_chemical_name_systematic
;
<i>mer</i>-Trichloridotris(dimethyl sulfide-<i>\kS</i>)rhodium(III)
;
_space_group_IT_number 19
_symmetry_cell_setting orthorhombic
_symmetry_space_group_name_Hall 'P 2ac 2ab'
_symmetry_space_group_name_H-M 'P 21 21 21'
_atom_sites_solution_hydrogens geom
_atom_sites_solution_primary direct
_atom_sites_solution_secondary difmap
_audit_creation_method SHELXL97
_cell_angle_alpha 90.00
_cell_angle_beta 90.00
_cell_angle_gamma 90.00
_cell_formula_units_Z 4
_cell_length_a 7.9835(10)
_cell_length_b 13.312(2)
_cell_length_c 13.6450(18)
_cell_measurement_reflns_used 7089
_cell_measurement_temperature 290(2)
_cell_measurement_theta_max 26.7
_cell_measurement_theta_min 2.14
_cell_volume 1450.1(3)
_computing_cell_refinement 'IPDS Software'
_computing_data_collection 'IPDS Software (Stoe & Cie, 1997)'
_computing_data_reduction 'IPDS Software'
_computing_molecular_graphics 'DIAMOND (Brandenburg, 1999)'
_computing_publication_material SHELXL97
_computing_structure_refinement 'SHELXL97 (Sheldrick, 1997)'
_computing_structure_solution 'SHELXS97 (Sheldrick, 1997)'
_diffrn_ambient_temperature 290(2)
_diffrn_measured_fraction_theta_full 0.990
_diffrn_measured_fraction_theta_max 0.990
_diffrn_measurement_device_type 'Stoe IPDS II'
_diffrn_measurement_method 'Area detector, \f oscillation'
_diffrn_radiation_monochromator graphite
_diffrn_radiation_source 'fine-focus sealed tube'
_diffrn_radiation_type MoK\a
_diffrn_radiation_wavelength 0.71073
_diffrn_reflns_av_R_equivalents 0.0157
_diffrn_reflns_av_sigmaI/netI 0.0129
_diffrn_reflns_limit_h_max 10
_diffrn_reflns_limit_h_min -8
_diffrn_reflns_limit_k_max 14
_diffrn_reflns_limit_k_min -16
_diffrn_reflns_limit_l_max 17
_diffrn_reflns_limit_l_min -17
_diffrn_reflns_number 7089
_diffrn_reflns_theta_full 26.72
_diffrn_reflns_theta_max 26.72
_diffrn_reflns_theta_min 2.14
_diffrn_standards_number 0
_exptl_absorpt_coefficient_mu 2.124
_exptl_absorpt_correction_T_max 0.7932
_exptl_absorpt_correction_T_min 0.6932
_exptl_absorpt_correction_type numerical
_exptl_absorpt_process_details '(X-RED; Stoe & Cie, 1997)'
_exptl_crystal_colour brown
_exptl_crystal_density_diffrn 1.812
_exptl_crystal_density_method 'not measured'
_exptl_crystal_description needle
_exptl_crystal_F_000 792
_exptl_crystal_size_max 0.2
_exptl_crystal_size_mid 0.1
_exptl_crystal_size_min 0.1
_refine_diff_density_max 0.275
_refine_diff_density_min -0.244
_refine_ls_abs_structure_details 'Flack (1983), with 1283 Friedel pairs'
_refine_ls_abs_structure_Flack -0.02(3)
_refine_ls_extinction_method none
_refine_ls_goodness_of_fit_ref 1.075
_refine_ls_hydrogen_treatment constr
_refine_ls_matrix_type full
_refine_ls_number_parameters 118
_refine_ls_number_reflns 3037
_refine_ls_number_restraints 0
_refine_ls_restrained_S_all 1.075
_refine_ls_R_factor_all 0.0173
_refine_ls_R_factor_gt 0.0165
_refine_ls_shift/su_max 0.001
_refine_ls_shift/su_mean 0.000
_refine_ls_structure_factor_coef Fsqd
_refine_ls_weighting_details 'calc w = 1/[\s^2^(Fo^2^)+(0.0163P)^2^+0.5475P] where P=(Fo^2^+2Fc^2^)/3'
_refine_ls_weighting_scheme calc
_refine_ls_wR_factor_gt 0.0386
_refine_ls_wR_factor_ref 0.0389
_reflns_number_gt 2965
_reflns_number_total 3037
_reflns_threshold_expression I>2\s(I)
_cod_data_source_file ng2277.cif
_cod_data_source_block I
_cod_database_code 2214350
_cod_database_fobs_code 2214350

loop_
_symmetry_equiv_pos_as_xyz
'x, y, z'
'-x+1/2, -y, z+1/2'
'-x, y+1/2, -z+1/2'
'x+1/2, -y+1/2, -z'

loop_
_atom_site_type_symbol
_atom_site_label
_atom_site_fract_x
_atom_site_fract_y
_atom_site_fract_z
_atom_site_U_iso_or_equiv
_atom_site_adp_type
_atom_site_calc_flag
_atom_site_refinement_flags
_atom_site_occupancy
Rh Rh1 0.27392(2) 0.830500(13) 0.232940(12) 0.03469(5) Uani d . 1
S S1 0.15639(11) 0.67291(6) 0.20553(5) 0.05978(18) Uani d . 1
S S2 0.15091(10) 0.88897(5) 0.08792(5) 0.05395(17) Uani d . 1
S S3 0.40313(9) 0.78043(5) 0.38115(4) 0.04733(15) Uani d . 1
Cl Cl1 0.04246(9) 0.86245(7) 0.33444(5) 0.0681(2) Uani d . 1
Cl Cl2 0.38670(10) 0.98917(5) 0.27322(5) 0.06140(18) Uani d . 1
Cl Cl3 0.50634(10) 0.79376(7) 0.13543(5) 0.0654(2) Uani d . 1
C C11 0.2440(5) 0.6116(2) 0.1013(3) 0.0790(10) Uani d . 1
H H11A 0.3600 0.5972 0.1134 0.095 Uiso calc R 1
H H11B 0.2343 0.6545 0.0451 0.095 Uiso calc R 1
H H11C 0.1848 0.5500 0.0894 0.095 Uiso calc R 1
C C12 -0.0530(4) 0.6866(3) 0.1598(3) 0.0839(12) Uani d . 1
H H12A -0.1209 0.7194 0.2082 0.101 Uiso calc R 1
H H12B -0.0988 0.6215 0.1456 0.101 Uiso calc R 1
H H12C -0.0512 0.7263 0.1010 0.101 Uiso calc R 1
C C21 0.2849(7) 0.9835(2) 0.0363(2) 0.0870(13) Uani d . 1
H H21A 0.3885 0.9533 0.0161 0.104 Uiso calc R 1
H H21B 0.3070 1.0342 0.0846 0.104 Uiso calc R 1
H H21C 0.2308 1.0135 -0.0193 0.104 Uiso calc R 1
C C22 -0.0265(6) 0.9645(4) 0.1181(3) 0.1057(16) Uani d . 1
H H22A -0.1115 0.9232 0.1472 0.127 Uiso calc R 1
H H22B -0.0697 0.9952 0.0596 0.127 Uiso calc R 1
H H22C 0.0064 1.0159 0.1636 0.127 Uiso calc R 1
C C31 0.3508(5) 0.6535(3) 0.4118(2) 0.0690(9) Uani d . 1
H H31A 0.2335 0.6492 0.4268 0.083 Uiso calc R 1
H H31B 0.4149 0.6327 0.4678 0.083 Uiso calc R 1
H H31C 0.3760 0.6105 0.3573 0.083 Uiso calc R 1
C C32 0.6223(4) 0.7626(3) 0.3596(3) 0.0796(11) Uani d . 1
H H32A 0.6722 0.8255 0.3413 0.096 Uiso calc R 1
H H32B 0.6377 0.7148 0.3078 0.096 Uiso calc R 1
H H32C 0.6746 0.7381 0.4183 0.096 Uiso calc R 1

loop_
_atom_site_aniso_label
_atom_site_aniso_U_11
_atom_site_aniso_U_22
_atom_site_aniso_U_33
_atom_site_aniso_U_12
_atom_site_aniso_U_13
_atom_site_aniso_U_23
Rh1 0.03557(8) 0.04055(8) 0.02795(7) -0.00209(7) 0.00126(6) -0.00432(6)
S1 0.0891(5) 0.0511(3) 0.0391(3) -0.0230(4) -0.0130(3) 0.0006(3)
S2 0.0735(5) 0.0478(3) 0.0406(3) 0.0079(3) -0.0169(3) -0.0056(3)
S3 0.0523(4) 0.0567(4) 0.0330(3) -0.0014(3) -0.0059(3) -0.0039(3)
Cl1 0.0431(4) 0.1089(7) 0.0523(4) -0.0039(4) 0.0116(3) -0.0301(4)
Cl2 0.0819(5) 0.0494(3) 0.0530(3) -0.0191(3) -0.0068(4) -0.0064(3)
Cl3 0.0523(4) 0.0961(6) 0.0478(3) 0.0098(4) 0.0156(3) -0.0042(4)
C11 0.089(3) 0.0612(17) 0.087(2) 0.0176(19) -0.029(2) -0.0321(16)
C12 0.064(2) 0.105(3) 0.083(2) -0.036(2) 0.0082(17) -0.033(2)
C21 0.143(4) 0.066(2) 0.0520(17) -0.012(2) -0.005(2) 0.0160(14)
C22 0.101(3) 0.123(4) 0.094(3) 0.060(3) -0.034(3) -0.019(3)
C31 0.084(2) 0.072(2) 0.0515(16) -0.0090(17) -0.0111(15) 0.0156(15)
C32 0.0433(16) 0.121(3) 0.075(2) -0.0062(18) -0.0167(16) 0.011(2)

loop_
_atom_type_symbol
_atom_type_description
_atom_type_scat_dispersion_real
_atom_type_scat_dispersion_imag
_atom_type_scat_source
Rh Rh -1.1178 0.9187 'International Tables Vol C Tables 4.2.6.8 and 6.1.1.4'
Cl Cl 0.1484 0.1585 'International Tables Vol C Tables 4.2.6.8 and 6.1.1.4'
C C 0.0033 0.0016 'International Tables Vol C Tables 4.2.6.8 and 6.1.1.4'
H H 0.0000 0.0000 'International Tables Vol C Tables 4.2.6.8 and 6.1.1.4'
S S 0.1246 0.1234 'International Tables Vol C Tables 4.2.6.8 and 6.1.1.4'

loop_
_geom_angle_atom_site_label_1
_geom_angle_atom_site_label_2
_geom_angle_atom_site_label_3
_geom_angle
S1 Rh1 Cl3 92.29(3)
S1 Rh1 S2 89.70(3)
Cl3 Rh1 S2 85.49(3)
S1 Rh1 Cl1 86.60(3)
Cl3 Rh1 Cl1 177.97(3)
S2 Rh1 Cl1 96.21(3)
S1 Rh1 Cl2 175.67(3)
Cl3 Rh1 Cl2 90.97(3)
S2 Rh1 Cl2 93.40(3)
Cl1 Rh1 Cl2 90.04(3)
S1 Rh1 S3 93.40(3)
Cl3 Rh1 S3 94.68(3)
S2 Rh1 S3 176.89(3)
Cl1 Rh1 S3 83.68(3)
Cl2 Rh1 S3 83.50(3)
C11 S1 C12 97.72(17)
C11 S1 Rh1 112.51(13)
C12 S1 Rh1 109.86(14)
C22 S2 C21 99.7(2)
C22 S2 Rh1 108.98(15)
C21 S2 Rh1 108.32(13)
C32 S3 C31 98.14(19)
C32 S3 Rh1 108.87(12)
C31 S3 Rh1 111.35(10)
S1 C11 H11A 109.5
S1 C11 H11B 109.5
H11A C11 H11B 109.5
S1 C11 H11C 109.5
H11A C11 H11C 109.5
H11B C11 H11C 109.5
S1 C12 H12A 109.5
S1 C12 H12B 109.5
H12A C12 H12B 109.5
S1 C12 H12C 109.5
H12A C12 H12C 109.5
H12B C12 H12C 109.5
S2 C21 H21A 109.5
S2 C21 H21B 109.5
H21A C21 H21B 109.5
S2 C21 H21C 109.5
H21A C21 H21C 109.5
H21B C21 H21C 109.5
S2 C22 H22A 109.5
S2 C22 H22B 109.5
H22A C22 H22B 109.5
S2 C22 H22C 109.5
H22A C22 H22C 109.5
H22B C22 H22C 109.5
S3 C31 H31A 109.5
S3 C31 H31B 109.5
H31A C31 H31B 109.5
S3 C31 H31C 109.5
H31A C31 H31C 109.5
H31B C31 H31C 109.5
S3 C32 H32A 109.5
S3 C32 H32B 109.5
H32A C32 H32B 109.5
S3 C32 H32C 109.5
H32A C32 H32C 109.5
H32B C32 H32C 109.5

loop_
_geom_bond_atom_site_label_1
_geom_bond_atom_site_label_2
_geom_bond_distance
_geom_bond_publ_flag
Rh1 S1 2.3283(8) yes
Rh1 Cl3 2.3350(7) yes
Rh1 S2 2.3422(7) yes
Rh1 Cl1 2.3481(7) yes
Rh1 Cl2 2.3609(7) yes
Rh1 S3 2.3660(7) yes
S1 C11 1.782(3) yes
S1 C12 1.793(4) yes
S2 C22 1.785(4) yes
S2 C21 1.795(4) yes
S3 C32 1.790(3) yes
S3 C31 1.790(3) yes
C11 H11A 0.9600 ?
C11 H11B 0.9600 ?
C11 H11C 0.9600 ?
C12 H12A 0.9600 ?
C12 H12B 0.9600 ?
C12 H12C 0.9600 ?
C21 H21A 0.9600 ?
C21 H21B 0.9600 ?
C21 H21C 0.9600 ?
C22 H22A 0.9600 ?
C22 H22B 0.9600 ?
C22 H22C 0.9600 ?
C31 H31A 0.9600 ?
C31 H31B 0.9600 ?
C31 H31C 0.9600 ?
C32 H32A 0.9600 ?
C32 H32B 0.9600 ?
C32 H32C 0.9600 ?
